data_1508591
loop_
_publ_author_name
'Leung, Man-kit'
'Yang, Wan-Hsi'
'Chuang, Ching-Nan'
'Lee, Jiun-Haw'
'Lin, Chi-Feng'
'Wei, Mao-Kuo'
'Liu, Yu-Hao'

_publ_section_title
;
 1,3,4-Oxadiazole containing silanes as novel hosts for blue
 phosphorescent organic light emitting diodes
;
_journal_coden_ASTM ORLEF7
_journal_issue 19
_journal_name_full 'Organic Letters'
_journal_page_first 4986
_journal_page_last 4989
_journal_paper_doi 10.1021/ol301734a
_journal_volume 14
_journal_year 2012
_chemical_formula_sum 'C51 H38 N2 O2 Si2'
_chemical_formula_weight 767.01
_space_group_IT_number 15
_symmetry_cell_setting monoclinic
_symmetry_space_group_name_Hall '-C 2yc'
_symmetry_space_group_name_H-M 'C 1 2/c 1'
_atom_sites_solution_hydrogens geom
_atom_sites_solution_primary direct
_atom_sites_solution_secondary difmap
_audit_creation_method SHELXL-97
_cell_angle_alpha 90.00
_cell_angle_beta 106.238(2)
_cell_angle_gamma 90.00
_cell_formula_units_Z 8
_cell_length_a 42.5612(9)
_cell_length_b 11.6354(3)
_cell_length_c 18.6850(5)
_cell_measurement_reflns_used 5573
_cell_measurement_temperature 295(2)
_cell_measurement_theta_max 74.6932
_cell_measurement_theta_min 3.7026
_cell_volume 8884.0(4)
_computing_cell_refinement
; 
CrysAlisPro, Agilent Technologies, 
Version 1.171.35.21 (release 20-01-2012 CrysAlis171 .NET) 
(compiled Jan 23 2012,18:06:46) 
Empirical absorption correction using spherical harmonics, 
 implemented in SCALE3 ABSPACK scaling algorithm. 
;
_computing_data_collection
; 
CrysAlisPro, Agilent Technologies, 
Version 1.171.35.21 (release 20-01-2012 CrysAlis171 .NET) 
(compiled Jan 23 2012,18:06:46) 
Empirical absorption correction using spherical harmonics, 
 implemented in SCALE3 ABSPACK scaling algorithm. 
;
_computing_data_reduction
; 
CrysAlisPro, Agilent Technologies, 
Version 1.171.35.21 (release 20-01-2012 CrysAlis171 .NET) 
(compiled Jan 23 2012,18:06:46) 
Empirical absorption correction using spherical harmonics, 
 implemented in SCALE3 ABSPACK scaling algorithm. 
;
_computing_molecular_graphics SHELXTL
_computing_publication_material SHELXTL
_computing_structure_refinement 'SHELXL-97 (Sheldrick, 1997)'
_computing_structure_solution 'SHELXS-97 (Sheldrick, 1990)'
_diffrn_ambient_temperature 295(2)
_diffrn_measured_fraction_theta_full 0.999
_diffrn_measured_fraction_theta_max 0.999
_diffrn_measurement_device_type 'Oxford Diffraction Gemini A'
_diffrn_measurement_method CCD
_diffrn_radiation_monochromator graphite
_diffrn_radiation_source 'fine-focus sealed tube'
_diffrn_radiation_type CuK\a
_diffrn_radiation_wavelength 1.54178
_diffrn_reflns_av_R_equivalents 0.0195
_diffrn_reflns_av_sigmaI/netI 0.0239
_diffrn_reflns_limit_h_max 51
_diffrn_reflns_limit_h_min -50
_diffrn_reflns_limit_k_max 8
_diffrn_reflns_limit_k_min -13
_diffrn_reflns_limit_l_max 22
_diffrn_reflns_limit_l_min -22
_diffrn_reflns_number 16168
_diffrn_reflns_theta_full 67.99
_diffrn_reflns_theta_max 67.99
_diffrn_reflns_theta_min 3.95
_exptl_absorpt_coefficient_mu 1.036
_exptl_absorpt_correction_T_max 1.00000
_exptl_absorpt_correction_T_min 0.84232
_exptl_absorpt_correction_type multi-scan
_exptl_absorpt_process_details
; 
CrysAlisPro, Agilent Technologies, 
Version 1.171.35.21 (release 20-01-2012 CrysAlis171 .NET) 
(compiled Jan 23 2012,18:06:46) 
Empirical absorption correction using spherical harmonics, 
 implemented in SCALE3 ABSPACK scaling algorithm. 
;
_exptl_crystal_density_diffrn 1.147
_exptl_crystal_density_method 'not measured'
_exptl_crystal_F_000 3216
_exptl_crystal_size_max 0.25
_exptl_crystal_size_mid 0.20
_exptl_crystal_size_min 0.15
_refine_diff_density_max 0.999
_refine_diff_density_min -0.286
_refine_diff_density_rms 0.106
_refine_ls_extinction_method none
_refine_ls_goodness_of_fit_ref 1.222
_refine_ls_hydrogen_treatment constr
_refine_ls_matrix_type full
_refine_ls_number_parameters 533
_refine_ls_number_reflns 8080
_refine_ls_number_restraints 27
_refine_ls_restrained_S_all 1.241
_refine_ls_R_factor_all 0.0867
_refine_ls_R_factor_gt 0.0756
_refine_ls_shift/su_max 0.037
_refine_ls_shift/su_mean 0.002
_refine_ls_structure_factor_coef Fsqd
_refine_ls_weighting_details 'calc w=1/[\s^2^(Fo^2^)+(0.1000P)^2^+8.3634P] where P=(Fo^2^+2Fc^2^)/3'
_refine_ls_weighting_scheme calc
_refine_ls_wR_factor_gt 0.2231
_refine_ls_wR_factor_ref 0.2334
_reflns_number_gt 6511
_reflns_number_total 8080
_reflns_threshold_expression >2sigma(I)
_cod_data_source_file ol301734a_si_004.cif
_cod_data_source_block ic15499
_cod_depositor_comments
;
The following automatic conversions were performed:

'_symmetry_cell_setting' value 'Monoclinic' changed to 'monoclinic'
according to /home/saulius/struct/CIF-dictionaries/cif_core.dic
dictionary named 'cif_core.dic' version 2.4.2 from 2011-04-26.

Automatic conversion script
Id: cif_fix_values 1891 2012-01-12 08:04:46Z andrius 

 Updated bibliographic information.

 Antanas Vaitkus,
 2019-09-20
;
_cod_original_sg_symbol_H-M C2/c
_cod_database_code 1508591

loop_
_symmetry_equiv_pos_as_xyz
'x, y, z'
'-x, y, -z+1/2'
'x+1/2, y+1/2, z'
'-x+1/2, y+1/2, -z+1/2'
'-x, -y, -z'
'x, -y, z-1/2'
'-x+1/2, -y+1/2, -z'
'x+1/2, -y+1/2, z-1/2'

loop_
_atom_site_label
_atom_site_type_symbol
_atom_site_fract_x
_atom_site_fract_y
_atom_site_fract_z
_atom_site_U_iso_or_equiv
_atom_site_adp_type
_atom_site_occupancy
_atom_site_symmetry_multiplicity
_atom_site_calc_flag
_atom_site_refinement_flags
_atom_site_disorder_assembly
_atom_site_disorder_group
Si1 Si 1.11216(2) 0.45702(8) 0.29673(5) 0.0596(3) Uani 1 1 d . . .
Si2 Si 0.83237(2) 0.98346(8) 0.31355(5) 0.0614(3) Uani 1 1 d . . .
O1 O 0.99169(5) 0.81153(19) 0.35459(12) 0.0622(5) Uani 1 1 d . . .
N1 N 1.03325(7) 0.9196(3) 0.4138(2) 0.0814(9) Uani 1 1 d . . .
N2 N 1.00396(7) 0.9761(3) 0.4135(2) 0.0818(9) Uani 1 1 d . . .
C1 C 1.08700(7) 0.5700(3) 0.32678(16) 0.0577(7) Uani 1 1 d . . .
C2 C 1.05373(8) 0.5498(3) 0.3161(2) 0.0727(9) Uani 1 1 d . . .
H2A H 1.0449 0.4796 0.2965 0.087 Uiso 1 1 calc R . .
C3 C 1.03343(8) 0.6308(3) 0.3338(2) 0.0716(9) Uani 1 1 d . . .
H3A H 1.0113 0.6148 0.3264 0.086 Uiso 1 1 calc R . .
C4 C 1.04601(7) 0.7354(3) 0.36237(16) 0.0578(7) Uani 1 1 d . . .
C5 C 1.07914(8) 0.7568(3) 0.37549(19) 0.0632(8) Uani 1 1 d . . .
H5A H 1.0880 0.8263 0.3964 0.076 Uiso 1 1 calc R . .
C6 C 1.09904(7) 0.6745(3) 0.35738(18) 0.0605(7) Uani 1 1 d . . .
H6A H 1.1212 0.6900 0.3661 0.073 Uiso 1 1 calc R . .
C7 C 1.02483(7) 0.8247(3) 0.37892(18) 0.0609(7) Uani 1 1 d . . .
C8 C 0.98057(8) 0.9098(3) 0.37905(18) 0.0627(8) Uani 1 1 d . . .
C9 C 0.94556(7) 0.9275(3) 0.36363(18) 0.0600(7) Uani 1 1 d . . .
C10 C 0.92337(8) 0.8602(3) 0.3118(2) 0.0687(9) Uani 1 1 d . . .
H10A H 0.9309 0.8021 0.2866 0.082 Uiso 1 1 calc R . .
C11 C 0.89034(8) 0.8796(3) 0.2979(2) 0.0717(9) Uani 1 1 d . . .
H11A H 0.8758 0.8343 0.2627 0.086 Uiso 1 1 calc R . .
C12 C 0.87793(7) 0.9646(3) 0.33449(18) 0.0582(7) Uani 1 1 d . . .
C13 C 0.90052(8) 1.0312(3) 0.3855(2) 0.0686(9) Uani 1 1 d . . .
H13A H 0.8930 1.0893 0.4108 0.082 Uiso 1 1 calc R . .
C14 C 0.93384(8) 1.0137(3) 0.4000(2) 0.0745(10) Uani 1 1 d . . .
H14A H 0.9484 1.0601 0.4344 0.089 Uiso 1 1 calc R . .
C15 C 1.10296(8) 0.3189(3) 0.3384(2) 0.0651(8) Uani 1 1 d . . .
C16 C 1.10696(10) 0.3131(4) 0.4146(2) 0.0827(11) Uani 1 1 d . . .
H16A H 1.1150 0.3770 0.4439 0.099 Uiso 1 1 calc R . .
C17 C 1.09942(12) 0.2156(5) 0.4481(3) 0.1038(15) Uani 1 1 d . . .
H17A H 1.1023 0.2147 0.4994 0.125 Uiso 1 1 calc R . .
C18 C 1.08775(13) 0.1205(5) 0.4067(4) 0.1121(16) Uani 1 1 d . . .
H18A H 1.0830 0.0542 0.4295 0.135 Uiso 1 1 calc R . .
C19 C 1.08319(14) 0.1232(4) 0.3322(4) 0.1131(17) Uani 1 1 d . . .
H19A H 1.0749 0.0588 0.3036 0.136 Uiso 1 1 calc R . .
C20 C 1.09082(10) 0.2222(4) 0.2974(3) 0.0865(11) Uani 1 1 d . . .
H20A H 1.0876 0.2225 0.2461 0.104 Uiso 1 1 calc R . .
C21 C 1.10023(10) 0.4529(3) 0.1927(2) 0.0722(9) Uani 1 1 d . . .
C22 C 1.07765(15) 0.5288(5) 0.1496(2) 0.1057(16) Uani 1 1 d . . .
H22A H 1.0672 0.5810 0.1728 0.127 Uiso 1 1 calc R . .
C23 C 1.0705(2) 0.5282(6) 0.0728(3) 0.143(3) Uani 1 1 d . . .
H23A H 1.0554 0.5802 0.0446 0.171 Uiso 1 1 calc R . .
C24 C 1.08580(19) 0.4494(6) 0.0382(3) 0.125(2) Uani 1 1 d . . .
H24A H 1.0809 0.4480 -0.0135 0.150 Uiso 1 1 calc R . .
C25 C 1.10774(18) 0.3752(6) 0.0791(3) 0.1201(19) Uani 1 1 d . . .
H25A H 1.1178 0.3218 0.0557 0.144 Uiso 1 1 calc R . .
C26 C 1.11521(13) 0.3782(5) 0.1549(3) 0.1025(14) Uani 1 1 d . . .
H26A H 1.1310 0.3280 0.1824 0.123 Uiso 1 1 calc R . .
C27 C 1.15671(8) 0.4950(3) 0.3300(2) 0.0631(8) Uani 1 1 d . . .
C28 C 1.16971(10) 0.5738(4) 0.2914(3) 0.0951(13) Uani 1 1 d . . .
H28A H 1.1562 0.6062 0.2482 0.114 Uiso 1 1 calc R . .
C29 C 1.20218(11) 0.6063(4) 0.3146(3) 0.1021(15) Uani 1 1 d . . .
H29A H 1.2101 0.6605 0.2875 0.122 Uiso 1 1 calc R . .
C30 C 1.22260(10) 0.5591(4) 0.3770(3) 0.0912(12) Uani 1 1 d . . .
H30A H 1.2444 0.5814 0.3932 0.109 Uiso 1 1 calc R . .
C31 C 1.21060(10) 0.4785(5) 0.4156(3) 0.0978(14) Uani 1 1 d . . .
H31A H 1.2245 0.4446 0.4578 0.117 Uiso 1 1 calc R . .
C32 C 1.17811(9) 0.4466(4) 0.3928(2) 0.0791(10) Uani 1 1 d . . .
H32A H 1.1704 0.3918 0.4200 0.095 Uiso 1 1 calc R . .
C33 C 0.81595(8) 1.0039(3) 0.2103(2) 0.0654(8) Uani 1 1 d . . .
C34 C 0.82884(11) 1.0882(4) 0.1752(3) 0.0930(12) Uani 1 1 d . . .
H34A H 0.8455 1.1345 0.2035 0.112 Uiso 1 1 calc R . .
C35 C 0.81773(12) 1.1061(5) 0.0990(3) 0.1010(14) Uani 1 1 d . . .
H35A H 0.8268 1.1644 0.0770 0.121 Uiso 1 1 calc R . .
C36 C 0.79371(11) 1.0388(5) 0.0565(2) 0.0913(12) Uani 1 1 d . . .
H36A H 0.7863 1.0504 0.0053 0.110 Uiso 1 1 calc R . .
C37 C 0.78048(10) 0.9543(4) 0.0892(2) 0.0903(12) Uani 1 1 d . . .
H37A H 0.7640 0.9081 0.0600 0.108 Uiso 1 1 calc R . .
C38 C 0.79132(9) 0.9365(4) 0.1653(2) 0.0751(9) Uani 1 1 d . . .
H38A H 0.7820 0.8784 0.1867 0.090 Uiso 1 1 calc R . .
C39 C 0.81431(8) 0.8519(3) 0.34516(19) 0.0682(8) Uani 1 1 d . . .
C40 C 0.83240(11) 0.7553(4) 0.3733(2) 0.0889(11) Uani 1 1 d . . .
H40A H 0.8547 0.7548 0.3773 0.107 Uiso 1 1 calc R . .
C41 C 0.81857(17) 0.6593(5) 0.3957(3) 0.1201(18) Uani 1 1 d . . .
H41A H 0.8316 0.5960 0.4146 0.144 Uiso 1 1 calc R . .
C42 C 0.78658(19) 0.6566(6) 0.3905(3) 0.124(2) Uani 1 1 d . . .
H42A H 0.7774 0.5914 0.4053 0.149 Uiso 1 1 calc R . .
C43 C 0.76712(14) 0.7517(6) 0.3631(3) 0.1121(18) Uani 1 1 d . . .
H43A H 0.7449 0.7506 0.3597 0.135 Uiso 1 1 calc R . .
C44 C 0.78118(10) 0.8488(4) 0.3405(3) 0.0883(12) Uani 1 1 d . . .
H44A H 0.7681 0.9124 0.3222 0.106 Uiso 1 1 calc R . .
C45 C 0.82237(8) 1.1121(3) 0.3638(2) 0.0766(10) Uani 1 1 d . . .
C46 C 0.80613(11) 1.2071(4) 0.3269(4) 0.1087(16) Uani 1 1 d . . .
H46A H 0.7999 1.2087 0.2751 0.130 Uiso 1 1 calc R . .
C47 C 0.79885(16) 1.3009(6) 0.3663(5) 0.147(3) Uani 1 1 d . . .
H47A H 0.7879 1.3640 0.3404 0.177 Uiso 1 1 calc R . .
C48 C 0.80751(17) 1.3006(7) 0.4409(6) 0.145(3) Uani 1 1 d . . .
H48A H 0.8028 1.3639 0.4666 0.175 Uiso 1 1 calc R . .
C49 C 0.82335(15) 1.2071(6) 0.4798(4) 0.123(2) Uani 1 1 d . . .
H49A H 0.8291 1.2069 0.5316 0.147 Uiso 1 1 calc R . .
C50 C 0.83073(11) 1.1126(4) 0.4416(3) 0.0933(13) Uani 1 1 d . . .
H50A H 0.8413 1.0494 0.4681 0.112 Uiso 1 1 calc R . .
O2 O 1.0071(2) 0.3141(7) 0.0315(6) 0.155(3) Uani 0.564(7) 1 d PDU A 1
C51 C 0.9916(3) 0.2294(9) 0.0308(7) 0.127(3) Uani 0.564(7) 1 d PDU A 1
O3 O 1.0059(2) 0.2835(10) 0.1831(6) 0.159(5) Uani 0.436(7) 1 d PDU A 2
C52 C 0.9930(5) 0.2730(15) 0.1125(9) 0.168(5) Uani 0.436(7) 1 d PDU A 2

loop_
_atom_site_aniso_label
_atom_site_aniso_U_11
_atom_site_aniso_U_22
_atom_site_aniso_U_33
_atom_site_aniso_U_23
_atom_site_aniso_U_13
_atom_site_aniso_U_12
Si1 0.0521(5) 0.0644(5) 0.0624(5) -0.0023(4) 0.0161(4) 0.0060(4)
Si2 0.0455(4) 0.0683(5) 0.0707(5) -0.0130(4) 0.0168(4) -0.0029(4)
O1 0.0464(10) 0.0683(13) 0.0677(12) -0.0117(10) 0.0088(9) 0.0052(9)
N1 0.0505(15) 0.082(2) 0.110(2) -0.0249(18) 0.0199(15) 0.0005(14)
N2 0.0555(16) 0.0782(19) 0.111(2) -0.0280(18) 0.0223(16) 0.0001(14)
C1 0.0505(15) 0.0671(18) 0.0525(15) -0.0007(13) 0.0096(12) 0.0063(13)
C2 0.0527(17) 0.074(2) 0.086(2) -0.0240(18) 0.0113(16) -0.0001(15)
C3 0.0431(15) 0.082(2) 0.084(2) -0.0174(18) 0.0092(15) -0.0004(15)
C4 0.0500(15) 0.0676(18) 0.0525(15) -0.0018(13) 0.0091(12) 0.0055(13)
C5 0.0541(16) 0.0623(18) 0.0720(19) -0.0039(15) 0.0158(14) 0.0013(14)
C6 0.0450(14) 0.0665(18) 0.0687(18) 0.0016(15) 0.0135(13) 0.0008(13)
C7 0.0473(15) 0.0700(19) 0.0628(17) -0.0069(15) 0.0110(13) 0.0025(14)
C8 0.0528(16) 0.0675(19) 0.0669(18) -0.0086(15) 0.0151(14) 0.0052(14)
C9 0.0512(15) 0.0661(18) 0.0613(17) -0.0050(14) 0.0132(13) 0.0041(14)
C10 0.0593(18) 0.071(2) 0.075(2) -0.0209(16) 0.0163(15) 0.0053(15)
C11 0.0543(17) 0.078(2) 0.078(2) -0.0253(18) 0.0106(15) -0.0021(15)
C12 0.0481(15) 0.0645(18) 0.0619(17) -0.0069(14) 0.0150(13) -0.0007(13)
C13 0.0528(17) 0.074(2) 0.080(2) -0.0246(17) 0.0196(15) 0.0014(15)
C14 0.0530(17) 0.086(2) 0.081(2) -0.0325(19) 0.0125(16) -0.0037(16)
C15 0.0509(16) 0.0640(19) 0.081(2) -0.0041(16) 0.0188(15) 0.0009(14)
C16 0.081(2) 0.085(3) 0.080(2) 0.001(2) 0.0194(19) -0.017(2)
C17 0.099(3) 0.111(4) 0.099(3) 0.020(3) 0.023(3) -0.025(3)
C18 0.101(3) 0.093(3) 0.143(5) 0.018(3) 0.034(3) -0.023(3)
C19 0.112(4) 0.075(3) 0.151(5) -0.020(3) 0.036(4) -0.024(3)
C20 0.082(3) 0.078(2) 0.101(3) -0.016(2) 0.027(2) -0.007(2)
C21 0.076(2) 0.078(2) 0.0653(19) -0.0059(17) 0.0248(17) -0.0010(18)
C22 0.136(4) 0.107(3) 0.069(2) 0.000(2) 0.020(3) 0.028(3)
C23 0.204(8) 0.138(5) 0.073(3) 0.013(3) 0.017(4) 0.025(5)
C24 0.183(6) 0.132(5) 0.068(3) -0.015(3) 0.048(3) -0.023(4)
C25 0.163(6) 0.125(4) 0.092(3) -0.022(3) 0.069(4) -0.008(4)
C26 0.114(4) 0.117(4) 0.088(3) -0.010(3) 0.046(3) 0.021(3)
C27 0.0542(16) 0.0607(18) 0.077(2) -0.0016(15) 0.0235(15) 0.0062(14)
C28 0.070(2) 0.098(3) 0.116(3) 0.037(3) 0.023(2) 0.003(2)
C29 0.078(3) 0.091(3) 0.144(4) 0.023(3) 0.042(3) -0.009(2)
C30 0.058(2) 0.103(3) 0.117(3) -0.016(3) 0.031(2) -0.010(2)
C31 0.061(2) 0.135(4) 0.092(3) 0.010(3) 0.013(2) 0.002(2)
C32 0.0585(19) 0.096(3) 0.083(2) 0.012(2) 0.0194(17) -0.0008(18)
C33 0.0458(15) 0.073(2) 0.076(2) -0.0032(16) 0.0147(14) 0.0020(14)
C34 0.077(2) 0.102(3) 0.097(3) 0.002(2) 0.018(2) -0.025(2)
C35 0.092(3) 0.112(4) 0.102(3) 0.025(3) 0.033(3) -0.007(3)
C36 0.073(2) 0.121(4) 0.078(2) 0.010(2) 0.018(2) 0.012(2)
C37 0.071(2) 0.113(3) 0.078(2) -0.009(2) 0.0081(19) -0.010(2)
C38 0.0631(19) 0.083(2) 0.077(2) -0.0051(18) 0.0165(17) -0.0062(17)
C39 0.0645(19) 0.079(2) 0.0630(18) -0.0146(16) 0.0207(15) -0.0116(17)
C40 0.082(3) 0.094(3) 0.088(3) 0.011(2) 0.019(2) -0.009(2)
C41 0.133(5) 0.109(4) 0.119(4) 0.027(3) 0.036(4) -0.016(3)
C42 0.150(6) 0.121(5) 0.112(4) 0.006(3) 0.054(4) -0.044(4)
C43 0.096(3) 0.149(5) 0.106(4) -0.027(3) 0.053(3) -0.048(4)
C44 0.073(2) 0.103(3) 0.098(3) -0.018(2) 0.040(2) -0.018(2)
C45 0.0494(17) 0.080(2) 0.105(3) -0.026(2) 0.0297(17) -0.0050(16)
C46 0.077(3) 0.098(3) 0.144(4) -0.025(3) 0.019(3) 0.022(2)
C47 0.109(4) 0.109(4) 0.218(8) -0.053(5) 0.038(5) 0.034(3)
C48 0.110(4) 0.127(5) 0.215(8) -0.091(6) 0.072(5) -0.009(4)
C49 0.112(4) 0.138(5) 0.142(5) -0.071(4) 0.073(4) -0.041(4)
C50 0.087(3) 0.101(3) 0.106(3) -0.037(3) 0.049(2) -0.024(2)
O2 0.152(7) 0.119(6) 0.212(8) 0.002(5) 0.081(6) -0.020(5)
C51 0.122(7) 0.105(7) 0.151(8) 0.013(6) 0.034(6) 0.007(6)
O3 0.090(5) 0.186(9) 0.160(8) -0.067(7) -0.031(5) 0.021(6)
C52 0.146(9) 0.121(9) 0.214(11) -0.020(9) 0.010(10) 0.007(8)

loop_
_atom_type_symbol
_atom_type_description
_atom_type_scat_dispersion_real
_atom_type_scat_dispersion_imag
_atom_type_scat_source
C C 0.0181 0.0091 'International Tables Vol C Tables 4.2.6.8 and 6.1.1.4'
H H 0.0000 0.0000 'International Tables Vol C Tables 4.2.6.8 and 6.1.1.4'
N N 0.0311 0.0180 'International Tables Vol C Tables 4.2.6.8 and 6.1.1.4'
O O 0.0492 0.0322 'International Tables Vol C Tables 4.2.6.8 and 6.1.1.4'
Si Si 0.2541 0.3302 'International Tables Vol C Tables 4.2.6.8 and 6.1.1.4'

loop_
_geom_angle_atom_site_label_1
_geom_angle_atom_site_label_2
_geom_angle_atom_site_label_3
_geom_angle
C21 Si1 C15 112.53(17)
C21 Si1 C27 107.87(16)
C15 Si1 C27 111.92(15)
C21 Si1 C1 108.51(15)
C15 Si1 C1 105.85(15)
C27 Si1 C1 110.12(14)
C33 Si2 C45 110.01(18)
C33 Si2 C39 111.06(15)
C45 Si2 C39 108.75(17)
C33 Si2 C12 107.15(14)
C45 Si2 C12 110.70(15)
C39 Si2 C12 109.17(16)
C7 O1 C8 102.6(2)
C7 N1 N2 106.2(3)
C8 N2 N1 106.5(3)
C6 C1 C2 116.9(3)
C6 C1 Si1 124.3(2)
C2 C1 Si1 118.7(2)
C3 C2 C1 122.0(3)
C4 C3 C2 119.7(3)
C3 C4 C5 119.6(3)
C3 C4 C7 120.9(3)
C5 C4 C7 119.5(3)
C6 C5 C4 119.7(3)
C1 C6 C5 122.0(3)
N1 C7 O1 112.5(3)
N1 C7 C4 128.2(3)
O1 C7 C4 119.3(3)
N2 C8 O1 112.3(3)
N2 C8 C9 128.6(3)
O1 C8 C9 119.1(3)
C14 C9 C10 118.9(3)
C14 C9 C8 119.8(3)
C10 C9 C8 121.2(3)
C11 C10 C9 119.9(3)
C10 C11 C12 122.2(3)
C13 C12 C11 116.8(3)
C13 C12 Si2 123.7(2)
C11 C12 Si2 119.5(2)
C14 C13 C12 122.0(3)
C9 C14 C13 120.1(3)
C20 C15 C16 116.7(4)
C20 C15 Si1 123.9(3)
C16 C15 Si1 119.3(3)
C17 C16 C15 122.0(4)
C18 C17 C16 120.3(5)
C19 C18 C17 119.4(5)
C18 C19 C20 120.7(5)
C15 C20 C19 120.8(5)
C26 C21 C22 116.6(4)
C26 C21 Si1 121.2(3)
C22 C21 Si1 122.1(3)
C23 C22 C21 121.2(5)
C22 C23 C24 119.5(6)
C25 C24 C23 120.2(5)
C24 C25 C26 119.8(5)
C25 C26 C21 122.7(5)
C28 C27 C32 116.7(3)
C28 C27 Si1 120.1(3)
C32 C27 Si1 123.3(3)
C27 C28 C29 122.2(4)
C30 C29 C28 120.1(4)
C29 C30 C31 119.1(4)
C30 C31 C32 120.8(4)
C31 C32 C27 121.1(4)
C34 C33 C38 116.6(4)
C34 C33 Si2 119.8(3)
C38 C33 Si2 123.5(3)
C33 C34 C35 122.0(4)
C36 C35 C34 120.1(4)
C35 C36 C37 119.6(4)
C36 C37 C38 120.6(4)
C37 C38 C33 121.1(4)
C40 C39 C44 116.8(4)
C40 C39 Si2 123.3(3)
C44 C39 Si2 119.9(3)
C41 C40 C39 122.3(5)
C42 C41 C40 120.6(6)
C41 C42 C43 119.8(5)
C42 C43 C44 119.6(5)
C39 C44 C43 121.0(5)
C46 C45 C50 117.5(4)
C46 C45 Si2 122.6(4)
C50 C45 Si2 119.8(3)
C45 C46 C47 121.0(6)
C48 C47 C46 120.6(7)
C47 C48 C49 120.2(5)
C48 C49 C50 120.1(6)
C49 C50 C45 120.6(6)

loop_
_geom_bond_atom_site_label_1
_geom_bond_atom_site_label_2
_geom_bond_distance
Si1 C21 1.867(4)
Si1 C15 1.874(4)
Si1 C27 1.876(3)
Si1 C1 1.878(3)
Si2 C33 1.874(4)
Si2 C45 1.878(4)
Si2 C39 1.880(4)
Si2 C12 1.881(3)
O1 C7 1.364(4)
O1 C8 1.364(4)
N1 C7 1.281(4)
N1 N2 1.408(4)
N2 C8 1.282(4)
C1 C6 1.380(5)
C1 C2 1.394(5)
C2 C3 1.379(5)
C3 C4 1.376(5)
C4 C5 1.385(4)
C4 C7 1.464(4)
C5 C6 1.382(4)
C8 C9 1.451(4)
C9 C14 1.381(5)
C9 C10 1.390(5)
C10 C11 1.375(5)
C11 C12 1.388(5)
C12 C13 1.386(5)
C13 C14 1.382(5)
C15 C20 1.378(5)
C15 C16 1.387(5)
C16 C17 1.376(6)
C17 C18 1.363(8)
C18 C19 1.352(8)
C19 C20 1.404(7)
C21 C26 1.383(6)
C21 C22 1.385(6)
C22 C23 1.380(7)
C23 C24 1.386(9)
C24 C25 1.342(9)
C25 C26 1.364(7)
C27 C28 1.375(5)
C27 C32 1.387(5)
C28 C29 1.381(6)
C29 C30 1.360(7)
C30 C31 1.366(7)
C31 C32 1.379(6)
C33 C34 1.376(6)
C33 C38 1.389(5)
C34 C35 1.384(7)
C35 C36 1.355(7)
C36 C37 1.360(6)
C37 C38 1.383(6)
C39 C40 1.381(6)
C39 C44 1.389(5)
C40 C41 1.381(7)
C41 C42 1.338(9)
C42 C43 1.391(9)
C43 C44 1.398(7)
C45 C46 1.381(7)
C45 C50 1.396(6)
C46 C47 1.399(8)
C47 C48 1.338(11)
C48 C49 1.376(10)
C49 C50 1.393(7)
O2 C51 1.183(11)
O3 C52 1.285(15)
